data_1538964
loop_
_publ_author_name
'Parise, J. B.'
'McCarron, E. M.'
'Sleight, A. W.'
'Prince, E.'

_publ_section_title
;
 Refinement of the Structure of Beta'-MoO~3~
;
_journal_coden_ASTM MSFOEP
_journal_name_full 'Materials Science Forum'
_journal_page_first 85
_journal_page_last 88
_journal_paper_doi 10.4028/www.scientific.net/MSF.27-28.85
_journal_volume 27-28
_journal_year 1988
_chemical_formula_sum 'Mo O3'
_space_group_IT_number 14
_symmetry_space_group_name_Hall '-P 2ybc'
_symmetry_space_group_name_H-M 'P 1 21/c 1'
_cell_angle_alpha 90
_cell_angle_beta 135.89
_cell_angle_gamma 90
_cell_formula_units_Z 8
_cell_length_a 7.654
_cell_length_b 7.433
_cell_length_c 10.648
_cell_volume 421.652
_citation_journal_id_ASTM MSFOEP
_cod_data_source_file Parise_MSFOEP_1988_700.cif
_cod_data_source_block Mo1O3
_cod_original_cell_volume 421.6515
_cod_original_formula_sum 'Mo1 O3'
_cod_database_code 1538964

loop_
_symmetry_equiv_pos_as_xyz
x,y,z
-x,y+1/2,-z+1/2
-x,-y,-z
x,-y-1/2,z-1/2

loop_
_atom_site_label
_atom_site_type_symbol
_atom_site_fract_x
_atom_site_fract_y
_atom_site_fract_z
_atom_site_occupancy
_atom_site_U_iso_or_equiv
O2 O 0.205 0.47 0.007 1 0.0
Mo1 Mo 0.022 0.021 0.726 1 0.0
O5 O 0.697 0.043 0.692 1 0.0
O1 O 0.195 0.039 0.997 1 0.0
O3 O 0.989 0.26 0.713 1 0.0
O6 O 0.705 0.487 0.707 1 0.0
Mo2 Mo 0.525 0.034 0.744 1 0.0
O4 O 0.533 0.256 0.788 1 0.0
